data_1565456
loop_
_publ_author_name
'Adonin, Sergey A.'
'Bondarenko, Mikhail A.'
'Novikov, Alexander S.'
'Plyusnin, Pavel E.'
'Korolkov, Ilya V.'
'Sokolov, Maxim N.'
'Fedin, Vladimir P.'

_publ_section_title
;
 Five new Sb(V) bromide complexes and their polybromide derivatives with
 pyridinium-type cations: Structures, thermal stability and features of
 halogen&#x22EF;halogen contacts in solid state
;
_journal_name_full 'Inorganica Chimica Acta'
_journal_page_first 119278
_journal_paper_doi 10.1016/j.ica.2019.119278
_journal_volume 502
_journal_year 2020
_chemical_formula_sum 'C16 H24 Br9 N2 Sb'
_chemical_formula_weight 1085.31
_space_group_crystal_system monoclinic
_space_group_IT_number 14
_space_group_name_Hall '-P 2yn'
_space_group_name_H-M_alt 'P 1 21/n 1'
_atom_sites_solution_hydrogens geom
_audit_creation_method SHELXL-2014/7
_cell_angle_alpha 90
_cell_angle_beta 105.402(10)
_cell_angle_gamma 90
_cell_formula_units_Z 2
_cell_length_a 8.3421(8)
_cell_length_b 13.1960(11)
_cell_length_c 13.1826(14)
_cell_measurement_reflns_used 2358
_cell_measurement_temperature 130(2)
_cell_measurement_theta_max 28.8370
_cell_measurement_theta_min 3.6460
_cell_volume 1399.1(2)
_computing_cell_refinement 'CrysAlisPro 1.171.38.46 (Rigaku OD, 2015)'
_computing_data_collection 'CrysAlisPro 1.171.38.46 (Rigaku OD, 2015)'
_computing_data_reduction 'CrysAlisPro 1.171.38.46 (Rigaku OD, 2015)'
_computing_structure_refinement 'SHELXL-2014/7 (Sheldrick, 2014)'
_diffrn_ambient_temperature 130(2)
_diffrn_detector_area_resol_mean 10.6168
_diffrn_measured_fraction_theta_full 0.997
_diffrn_measured_fraction_theta_max 0.992
_diffrn_measurement_device_type 'New Xcalibur, AtlasS2'
_diffrn_measurement_method '\w scans'
_diffrn_radiation_type MoK\a
_diffrn_radiation_wavelength 0.71073
_diffrn_reflns_av_R_equivalents 0.0278
_diffrn_reflns_av_unetI/netI 0.0402
_diffrn_reflns_Laue_measured_fraction_full 0.997
_diffrn_reflns_Laue_measured_fraction_max 0.992
_diffrn_reflns_limit_h_max 6
_diffrn_reflns_limit_h_min -10
_diffrn_reflns_limit_k_max 16
_diffrn_reflns_limit_k_min -13
_diffrn_reflns_limit_l_max 16
_diffrn_reflns_limit_l_min -13
_diffrn_reflns_number 6251
_diffrn_reflns_point_group_measured_fraction_full 0.997
_diffrn_reflns_point_group_measured_fraction_max 0.992
_diffrn_reflns_theta_full 25.500
_diffrn_reflns_theta_max 26.018
_diffrn_reflns_theta_min 3.479
_diffrn_source 'fine-focus sealed X-ray tube'
_exptl_absorpt_coefficient_mu 13.846
_exptl_absorpt_correction_T_max 1.00000
_exptl_absorpt_correction_T_min 0.58092
_exptl_absorpt_correction_type multi-scan
_exptl_absorpt_process_details
;
CrysAlisPro 1.171.38.46 (Rigaku Oxford Diffraction, 2015)
Empirical absorption correction using spherical harmonics,
 implemented in SCALE3 ABSPACK scaling algorithm.
;
_exptl_crystal_colour purple
_exptl_crystal_density_diffrn 2.576
_exptl_crystal_description block
_exptl_crystal_F_000 1000
_exptl_crystal_size_max 0.330
_exptl_crystal_size_mid 0.310
_exptl_crystal_size_min 0.210
_refine_diff_density_max 0.633
_refine_diff_density_min -0.590
_refine_diff_density_rms 0.141
_refine_ls_extinction_coef .
_refine_ls_extinction_method none
_refine_ls_goodness_of_fit_ref 1.017
_refine_ls_hydrogen_treatment constr
_refine_ls_matrix_type full
_refine_ls_number_parameters 132
_refine_ls_number_reflns 2734
_refine_ls_number_restraints 0
_refine_ls_restrained_S_all 1.017
_refine_ls_R_factor_all 0.0352
_refine_ls_R_factor_gt 0.0273
_refine_ls_shift/su_max 0.001
_refine_ls_shift/su_mean 0.000
_refine_ls_structure_factor_coef Fsqd
_refine_ls_weighting_details 'w=1/[\s^2^(Fo^2^)+(0.0208P)^2^] where P=(Fo^2^+2Fc^2^)/3'
_refine_ls_weighting_scheme calc
_refine_ls_wR_factor_gt 0.0523
_refine_ls_wR_factor_ref 0.0547
_reflns_Friedel_coverage 0.000
_reflns_Friedel_fraction_full .
_reflns_Friedel_fraction_max .
_reflns_number_gt 2388
_reflns_number_total 2734
_reflns_threshold_expression 'I > 2\s(I)'
_cod_data_source_file ICA-2020-502-119278.cif
_cod_data_source_block BM89_a
_cod_original_sg_symbol_H-M 'P 21/n'
_cod_database_code 1565456
_shelx_shelxl_version_number 2014/7
_shelx_space_group_comment
;
The symmetry employed for this shelxl refinement is uniquely defined
by the following loop, which should always be used as a source of
symmetry information in preference to the above space-group names.
They are only intended as comments.
;
_shelx_estimated_absorpt_t_min 0.092
_shelx_estimated_absorpt_t_max 0.159

loop_
_space_group_symop_operation_xyz
'x, y, z'
'-x+1/2, y+1/2, -z+1/2'
'-x, -y, -z'
'x-1/2, -y-1/2, z-1/2'

loop_
_atom_site_label
_atom_site_type_symbol
_atom_site_fract_x
_atom_site_fract_y
_atom_site_fract_z
_atom_site_U_iso_or_equiv
_atom_site_adp_type
_atom_site_occupancy
_atom_site_site_symmetry_order
_atom_site_calc_flag
_atom_site_refinement_flags_posn
_atom_site_refinement_flags_adp
_atom_site_refinement_flags_occupancy
_atom_site_disorder_assembly
_atom_site_disorder_group
C1 C 0.0630(6) 0.7133(3) 0.2134(4) 0.0269(11) Uani 1 1 d . . . . .
H1A H 0.0570 0.6399 0.2016 0.040 Uiso 1 1 calc R U . . .
H1B H 0.1688 0.7389 0.2048 0.040 Uiso 1 1 calc R U . . .
H1C H -0.0292 0.7463 0.1622 0.040 Uiso 1 1 calc R U . . .
C2 C 0.0512(5) 0.7358(3) 0.3230(3) 0.0162(9) Uani 1 1 d . . . . .
C3 C 0.1342(6) 0.8191(3) 0.3777(3) 0.0222(10) Uani 1 1 d . . . . .
H3 H 0.1951 0.8632 0.3448 0.027 Uiso 1 1 calc R U . . .
C4 C -0.0366(5) 0.6747(3) 0.3731(3) 0.0211(10) Uani 1 1 d . . . . .
H4 H -0.0961 0.6180 0.3375 0.025 Uiso 1 1 calc R U . . .
C5 C -0.0384(5) 0.6956(3) 0.4744(4) 0.0224(10) Uani 1 1 d . . . . .
H5 H -0.0991 0.6526 0.5086 0.027 Uiso 1 1 calc R U . . .
C6 C 0.1280(5) 0.8373(3) 0.4780(3) 0.0210(10) Uani 1 1 d . . . . .
H6 H 0.1841 0.8946 0.5144 0.025 Uiso 1 1 calc R U . . .
C7 C 0.0399(6) 0.7971(4) 0.6362(3) 0.0266(11) Uani 1 1 d . . . . .
H7A H 0.1550 0.8074 0.6802 0.032 Uiso 1 1 calc R U . . .
H7B H -0.0078 0.7384 0.6648 0.032 Uiso 1 1 calc R U . . .
C8 C -0.0614(6) 0.8897(4) 0.6416(4) 0.0329(12) Uani 1 1 d . . . . .
H8A H -0.0090 0.9489 0.6189 0.049 Uiso 1 1 calc R U . . .
H8B H -0.0677 0.8998 0.7140 0.049 Uiso 1 1 calc R U . . .
H8C H -0.1737 0.8810 0.5952 0.049 Uiso 1 1 calc R U . . .
N1 N 0.0434(4) 0.7751(3) 0.5265(3) 0.0186(8) Uani 1 1 d . . . . .
Br1 Br 0.51422(5) 0.68276(3) 0.44038(3) 0.01776(11) Uani 1 1 d . . . . .
Br2 Br 0.31469(5) 0.55275(3) 0.61861(3) 0.01870(11) Uani 1 1 d . . . . .
Br3 Br 0.75990(5) 0.53033(3) 0.65139(3) 0.01604(11) Uani 1 1 d . . . . .
Br4 Br 1.13744(6) 0.56332(3) 0.86009(3) 0.02522(12) Uani 1 1 d . . . . .
Br5 Br 1.0000 0.5000 1.0000 0.01882(14) Uani 1 2 d S . P . .
Sb1 Sb 0.5000 0.5000 0.5000 0.01220(10) Uani 1 2 d S . P . .

loop_
_atom_site_aniso_label
_atom_site_aniso_U_11
_atom_site_aniso_U_22
_atom_site_aniso_U_33
_atom_site_aniso_U_23
_atom_site_aniso_U_13
_atom_site_aniso_U_12
C1 0.035(3) 0.021(2) 0.027(3) 0.003(2) 0.013(2) 0.002(2)
C2 0.017(2) 0.013(2) 0.019(2) 0.0013(18) 0.0056(18) 0.0070(18)
C3 0.025(3) 0.020(2) 0.026(3) 0.004(2) 0.013(2) -0.002(2)
C4 0.019(2) 0.018(2) 0.026(3) 0.003(2) 0.005(2) -0.0004(19)
C5 0.016(2) 0.022(2) 0.029(3) 0.010(2) 0.007(2) 0.0011(19)
C6 0.020(2) 0.017(2) 0.027(3) 0.001(2) 0.008(2) -0.0036(19)
C7 0.029(3) 0.038(3) 0.013(2) 0.003(2) 0.006(2) 0.004(2)
C8 0.038(3) 0.045(3) 0.021(2) 0.000(2) 0.015(2) 0.006(3)
N1 0.018(2) 0.0213(19) 0.0171(19) 0.0024(17) 0.0047(15) 0.0034(16)
Br1 0.0218(2) 0.0134(2) 0.0180(2) 0.00306(18) 0.00510(18) 0.00015(17)
Br2 0.0191(2) 0.0203(2) 0.0197(2) -0.00184(18) 0.01044(18) 0.00049(18)
Br3 0.0151(2) 0.0175(2) 0.0146(2) 0.00069(17) 0.00244(17) -0.00043(17)
Br4 0.0261(3) 0.0271(3) 0.0222(2) 0.0002(2) 0.0061(2) -0.0001(2)
Br5 0.0168(3) 0.0181(3) 0.0202(3) -0.0036(3) 0.0025(3) 0.0027(2)
Sb1 0.0126(2) 0.01201(19) 0.0124(2) 0.00099(16) 0.00412(15) 0.00000(15)

loop_
_atom_type_symbol
_atom_type_description
_atom_type_scat_dispersion_real
_atom_type_scat_dispersion_imag
_atom_type_scat_source
C C 0.0033 0.0016 'International Tables Vol C Tables 4.2.6.8 and 6.1.1.4'
N N 0.0061 0.0033 'International Tables Vol C Tables 4.2.6.8 and 6.1.1.4'
Br Br -0.2901 2.4595 'International Tables Vol C Tables 4.2.6.8 and 6.1.1.4'
Sb Sb -0.5866 1.5461 'International Tables Vol C Tables 4.2.6.8 and 6.1.1.4'
H H 0.0000 0.0000 'International Tables Vol C Tables 4.2.6.8 and 6.1.1.4'

loop_
_geom_angle_atom_site_label_1
_geom_angle_atom_site_label_2
_geom_angle_atom_site_label_3
_geom_angle
_geom_angle_site_symmetry_1
_geom_angle_site_symmetry_3
C2 C1 H1A 109.5 . .
C2 C1 H1B 109.5 . .
H1A C1 H1B 109.5 . .
C2 C1 H1C 109.5 . .
H1A C1 H1C 109.5 . .
H1B C1 H1C 109.5 . .
C4 C2 C3 118.0(4) . .
C4 C2 C1 121.8(4) . .
C3 C2 C1 120.2(4) . .
C6 C3 C2 120.1(4) . .
C6 C3 H3 119.9 . .
C2 C3 H3 120.0 . .
C5 C4 C2 119.9(4) . .
C5 C4 H4 120.1 . .
C2 C4 H4 120.1 . .
N1 C5 C4 121.5(4) . .
N1 C5 H5 119.2 . .
C4 C5 H5 119.2 . .
N1 C6 C3 120.9(4) . .
N1 C6 H6 119.5 . .
C3 C6 H6 119.5 . .
N1 C7 C8 111.3(4) . .
N1 C7 H7A 109.4 . .
C8 C7 H7A 109.4 . .
N1 C7 H7B 109.4 . .
C8 C7 H7B 109.4 . .
H7A C7 H7B 108.0 . .
C7 C8 H8A 109.5 . .
C7 C8 H8B 109.5 . .
H8A C8 H8B 109.5 . .
C7 C8 H8C 109.5 . .
H8A C8 H8C 109.5 . .
H8B C8 H8C 109.5 . .
C5 N1 C6 119.6(4) . .
C5 N1 C7 121.0(4) . .
C6 N1 C7 119.4(4) . .
Br4 Br5 Br4 180.000(19) . 3_767
Br1 Sb1 Br1 180.0 3_666 .
Br1 Sb1 Br3 90.382(13) 3_666 .
Br1 Sb1 Br3 89.617(13) . .
Br1 Sb1 Br3 89.618(13) 3_666 3_666
Br1 Sb1 Br3 90.383(13) . 3_666
Br3 Sb1 Br3 180.0 . 3_666
Br1 Sb1 Br2 89.076(14) 3_666 .
Br1 Sb1 Br2 90.924(14) . .
Br3 Sb1 Br2 90.291(16) . .
Br3 Sb1 Br2 89.710(16) 3_666 .
Br1 Sb1 Br2 90.923(14) 3_666 3_666
Br1 Sb1 Br2 89.077(14) . 3_666
Br3 Sb1 Br2 89.709(15) . 3_666
Br3 Sb1 Br2 90.290(16) 3_666 3_666
Br2 Sb1 Br2 180.0 . 3_666

loop_
_geom_bond_atom_site_label_1
_geom_bond_atom_site_label_2
_geom_bond_distance
_geom_bond_site_symmetry_2
C1 C2 1.504(6) .
C1 H1A 0.9800 .
C1 H1B 0.9800 .
C1 H1C 0.9800 .
C2 C4 1.371(6) .
C2 C3 1.394(6) .
C3 C6 1.357(6) .
C3 H3 0.9500 .
C4 C5 1.368(6) .
C4 H4 0.9500 .
C5 N1 1.337(6) .
C5 H5 0.9500 .
C6 N1 1.350(5) .
C6 H6 0.9500 .
C7 N1 1.482(5) .
C7 C8 1.498(6) .
C7 H7A 0.9900 .
C7 H7B 0.9900 .
C8 H8A 0.9800 .
C8 H8B 0.9800 .
C8 H8C 0.9800 .
Br1 Sb1 2.5490(4) .
Br2 Sb1 2.5697(5) .
Br3 Sb1 2.5584(5) .
Br4 Br5 2.5569(5) .
Br5 Br4 2.5569(5) 3_767
Sb1 Br1 2.5490(4) 3_666
Sb1 Br3 2.5585(5) 3_666
Sb1 Br2 2.5697(5) 3_666
